data_7060528
loop_
_publ_author_name
'Pan, Liu-Na'
'Wang, Qing'
'Sun, Jing'
'Sun, Quan-Shun'
'Yan, Chao-Guo'

_publ_section_title
;
 Molecular diversity of the acid promoted domino reaction of
 3-hydroxy-3-(indol-3-yl)indolin-2-ones and cyclic mercapto-substituted
 \b-enamino esters
;
_journal_issue 18
_journal_name_full 'New Journal of Chemistry'
_journal_page_first 8314
_journal_page_last 8320
_journal_paper_doi 10.1039/D1NJ00947H
_journal_volume 45
_journal_year 2021
_chemical_formula_moiety 'C34 H24 F N3 O3 S, C H2 Cl2'
_chemical_formula_sum 'C35 H26 Cl2 F N3 O3 S'
_chemical_formula_weight 658.55
_space_group_crystal_system monoclinic
_space_group_IT_number 14
_space_group_name_Hall '-P 2ybc'
_space_group_name_H-M_alt 'P 1 21/c 1'
_atom_sites_solution_hydrogens geom
_audit_creation_method SHELXL-2014/7
_audit_update_record
;
2020-12-29 deposited with the CCDC.	2021-04-05 downloaded from the CCDC.
;
_cell_angle_alpha 90
_cell_angle_beta 96.458(10)
_cell_angle_gamma 90
_cell_formula_units_Z 4
_cell_length_a 11.690(3)
_cell_length_b 16.755(5)
_cell_length_c 15.859(5)
_cell_measurement_reflns_used 3512
_cell_measurement_temperature 296(2)
_cell_measurement_theta_max 20.63
_cell_measurement_theta_min 2.39
_cell_volume 3086.5(16)
_computing_cell_refinement 'Bruker SAINT'
_computing_data_collection 'Bruker APEX2'
_computing_data_reduction 'Bruker SAINT'
_computing_molecular_graphics 'Bruker SHELXTL'
_computing_publication_material 'Bruker SHELXTL'
_computing_structure_refinement 'SHELXL-2014/7 (Sheldrick, 2014)'
_computing_structure_solution 'SHELXS-97 (Sheldrick 2008)'
_diffrn_ambient_temperature 296(2)
_diffrn_measured_fraction_theta_full 0.997
_diffrn_measured_fraction_theta_max 0.997
_diffrn_measurement_device_type 'Bruker APEX-II CCD'
_diffrn_measurement_method '\f and \w scans'
_diffrn_radiation_type MoK\a
_diffrn_radiation_wavelength 0.71073
_diffrn_reflns_av_R_equivalents 0.2027
_diffrn_reflns_av_unetI/netI 0.1988
_diffrn_reflns_Laue_measured_fraction_full 0.997
_diffrn_reflns_Laue_measured_fraction_max 0.997
_diffrn_reflns_limit_h_max 13
_diffrn_reflns_limit_h_min -14
_diffrn_reflns_limit_k_max 20
_diffrn_reflns_limit_k_min -19
_diffrn_reflns_limit_l_max 19
_diffrn_reflns_limit_l_min -15
_diffrn_reflns_number 29792
_diffrn_reflns_point_group_measured_fraction_full 0.997
_diffrn_reflns_point_group_measured_fraction_max 0.997
_diffrn_reflns_theta_full 25.242
_diffrn_reflns_theta_max 26.000
_diffrn_reflns_theta_min 2.133
_exptl_absorpt_coefficient_mu 0.326
_exptl_absorpt_correction_T_max 0.7456
_exptl_absorpt_correction_T_min 0.5485
_exptl_absorpt_correction_type multi-scan
_exptl_absorpt_process_details sadabs
_exptl_crystal_colour colorless
_exptl_crystal_density_diffrn 1.417
_exptl_crystal_description block
_exptl_crystal_F_000 1360
_exptl_crystal_size_max 0.300
_exptl_crystal_size_mid 0.200
_exptl_crystal_size_min 0.180
_refine_diff_density_max 0.621
_refine_diff_density_min -0.585
_refine_diff_density_rms 0.070
_refine_ls_extinction_method none
_refine_ls_goodness_of_fit_ref 1.007
_refine_ls_hydrogen_treatment constr
_refine_ls_matrix_type full
_refine_ls_number_parameters 407
_refine_ls_number_reflns 6046
_refine_ls_number_restraints 0
_refine_ls_restrained_S_all 1.007
_refine_ls_R_factor_all 0.2346
_refine_ls_R_factor_gt 0.0880
_refine_ls_shift/su_max 0.000
_refine_ls_shift/su_mean 0.000
_refine_ls_structure_factor_coef Fsqd
_refine_ls_weighting_details 'w=1/[\s^2^(Fo^2^)+(0.0900P)^2^+2.3978P] where P=(Fo^2^+2Fc^2^)/3'
_refine_ls_weighting_scheme calc
_refine_ls_wR_factor_gt 0.1763
_refine_ls_wR_factor_ref 0.2354
_reflns_Friedel_coverage 0.000
_reflns_number_gt 2542
_reflns_number_total 6046
_reflns_threshold_expression 'I > 2\s(I)'
_cod_data_source_file d1nj00947h2.cif
_cod_data_source_block 4d
_cod_depositor_comments 'Adding full bibliography for 7060515--7060528.cif.'
_cod_original_cell_volume 3086.4(17)
_cod_original_sg_symbol_H-M 'P 21/c'
_cod_database_code 7060528
_shelx_shelxl_version_number 2014/7
_shelx_space_group_comment
; 
The symmetry employed for this shelxl refinement is uniquely defined 
by the following loop, which should always be used as a source of 
symmetry information in preference to the above space-group names. 
They are only intended as comments. 
;
_shelx_estimated_absorpt_t_min 0.909
_shelx_estimated_absorpt_t_max 0.944

loop_
_space_group_symop_operation_xyz
'x, y, z'
'-x, y+1/2, -z+1/2'
'-x, -y, -z'
'x, -y-1/2, z-1/2'

loop_
_atom_site_label
_atom_site_type_symbol
_atom_site_fract_x
_atom_site_fract_y
_atom_site_fract_z
_atom_site_U_iso_or_equiv
_atom_site_adp_type
_atom_site_occupancy
_atom_site_site_symmetry_order
_atom_site_calc_flag
_atom_site_refinement_flags_posn
_atom_site_refinement_flags_adp
_atom_site_refinement_flags_occupancy
_atom_site_disorder_assembly
_atom_site_disorder_group
C1 C 0.3224(5) 0.1905(3) 1.1501(3) 0.0408(14) Uani 1 1 d . . . . .
C2 C 0.3436(5) 0.2524(3) 1.2084(4) 0.0538(16) Uani 1 1 d . . . . .
H2 H 0.3811 0.2980 1.1926 0.065 Uiso 1 1 calc R U . . .
C3 C 0.3108(6) 0.2478(4) 1.2881(4) 0.0609(18) Uani 1 1 d . . . . .
H3 H 0.3223 0.2907 1.3252 0.073 Uiso 1 1 calc R U . . .
C4 C 0.2602(6) 0.1785(4) 1.3129(4) 0.0674(19) Uani 1 1 d . . . . .
H4 H 0.2378 0.1748 1.3672 0.081 Uiso 1 1 calc R U . . .
C5 C 0.2425(5) 0.1146(4) 1.2580(3) 0.0536(16) Uani 1 1 d . . . . .
H5 H 0.2105 0.0676 1.2759 0.064 Uiso 1 1 calc R U . . .
C6 C 0.2727(4) 0.1206(3) 1.1759(3) 0.0372(13) Uani 1 1 d . . . . .
C7 C 0.3883(4) 0.0954(3) 1.0311(3) 0.0343(13) Uani 1 1 d . . . . .
H7 H 0.4492 0.0795 1.0754 0.041 Uiso 1 1 calc R U . . .
C8 C 0.2823(4) 0.0476(3) 1.0413(3) 0.0324(12) Uani 1 1 d . . . . .
C9 C 0.2307(4) -0.0028(3) 0.9805(3) 0.0332(13) Uani 1 1 d . . . . .
C10 C 0.1361(5) -0.0535(3) 1.0013(4) 0.0407(14) Uani 1 1 d . . . . .
C11 C 0.0033(5) -0.1540(3) 0.9513(4) 0.0564(17) Uani 1 1 d . . . . .
H11A H 0.0305 -0.1916 0.9947 0.085 Uiso 1 1 calc R U . . .
H11B H -0.0224 -0.1822 0.8999 0.085 Uiso 1 1 calc R U . . .
H11C H -0.0596 -0.1240 0.9692 0.085 Uiso 1 1 calc R U . . .
C12 C 0.5403(4) 0.0942(3) 0.8425(3) 0.0346(13) Uani 1 1 d . . . . .
C13 C 0.6276(5) 0.1132(3) 0.7937(4) 0.0488(15) Uani 1 1 d . . . . .
H13 H 0.6906 0.1440 0.8150 0.059 Uiso 1 1 calc R U . . .
C14 C 0.6164(5) 0.0842(4) 0.7117(4) 0.0560(17) Uani 1 1 d . . . . .
H14 H 0.6736 0.0952 0.6770 0.067 Uiso 1 1 calc R U . . .
C15 C 0.5208(6) 0.0385(4) 0.6794(4) 0.0557(17) Uani 1 1 d . . . . .
H15 H 0.5148 0.0208 0.6235 0.067 Uiso 1 1 calc R U . . .
C16 C 0.4354(5) 0.0193(3) 0.7296(3) 0.0420(14) Uani 1 1 d . . . . .
H16 H 0.3731 -0.0119 0.7080 0.050 Uiso 1 1 calc R U . . .
C17 C 0.4434(4) 0.0470(3) 0.8126(3) 0.0328(12) Uani 1 1 d . . . . .
C18 C 0.3745(4) 0.0390(3) 0.8825(3) 0.0297(12) Uani 1 1 d . . . . .
C19 C 0.4291(4) 0.0820(3) 0.9474(3) 0.0320(12) Uani 1 1 d . . . . .
C20 C 0.1980(6) -0.2012(4) 0.5868(4) 0.0661(18) Uani 1 1 d . . . . .
H20 H 0.1194 -0.2098 0.5869 0.079 Uiso 1 1 calc R U . . .
C21 C 0.2459(7) -0.2037(5) 0.5111(4) 0.084(2) Uani 1 1 d . . . . .
H21 H 0.1999 -0.2149 0.4607 0.101 Uiso 1 1 calc R U . . .
C22 C 0.3605(7) -0.1899(4) 0.5101(5) 0.073(2) Uani 1 1 d . . . . .
H22 H 0.3924 -0.1906 0.4589 0.087 Uiso 1 1 calc R U . . .
C23 C 0.4296(6) -0.1747(4) 0.5850(5) 0.0701(19) Uani 1 1 d . . . . .
H23 H 0.5080 -0.1657 0.5845 0.084 Uiso 1 1 calc R U . . .
C24 C 0.3816(6) -0.1732(3) 0.6599(4) 0.0592(17) Uani 1 1 d . . . . .
H24 H 0.4285 -0.1632 0.7102 0.071 Uiso 1 1 calc R U . . .
C25 C 0.2657(6) -0.1859(3) 0.6628(3) 0.0462(15) Uani 1 1 d . . . . .
C26 C 0.2137(5) -0.1856(3) 0.7456(3) 0.0515(16) Uani 1 1 d . . . . .
H26A H 0.1337 -0.2017 0.7352 0.062 Uiso 1 1 calc R U . . .
H26B H 0.2535 -0.2244 0.7836 0.062 Uiso 1 1 calc R U . . .
C27 C 0.2864(5) -0.0945(3) 0.8625(3) 0.0357(13) Uani 1 1 d . . . . .
C28 C 0.2655(4) -0.0070(3) 0.8906(3) 0.0296(12) Uani 1 1 d . . . . .
C29 C 0.1693(4) 0.0182(3) 0.8235(3) 0.0337(13) Uani 1 1 d . . . . .
C30 C 0.1051(5) 0.0871(3) 0.8148(4) 0.0486(15) Uani 1 1 d . . . . .
H30 H 0.1191 0.1290 0.8530 0.058 Uiso 1 1 calc R U . . .
C31 C 0.0202(5) 0.0920(4) 0.7483(4) 0.0561(17) Uani 1 1 d . . . . .
C32 C -0.0031(5) 0.0326(5) 0.6920(4) 0.0690(19) Uani 1 1 d . . . . .
H32 H -0.0629 0.0385 0.6485 0.083 Uiso 1 1 calc R U . . .
C33 C 0.0605(5) -0.0370(4) 0.6979(4) 0.0558(16) Uani 1 1 d . . . . .
H33 H 0.0461 -0.0779 0.6584 0.067 Uiso 1 1 calc R U . . .
C34 C 0.1467(5) -0.0435(3) 0.7650(3) 0.0397(13) Uani 1 1 d . . . . .
C35 C 0.2141(8) 0.0883(6) 0.5563(5) 0.116(3) Uani 1 1 d . . . . .
H35A H 0.2748 0.1278 0.5661 0.139 Uiso 1 1 calc R U . . .
H35B H 0.2001 0.0673 0.6112 0.139 Uiso 1 1 calc R U . . .
Cl1 Cl 0.2612(3) 0.0154(2) 0.5010(2) 0.1985(18) Uani 1 1 d . . . . .
Cl2 Cl 0.0934(2) 0.13510(17) 0.51373(15) 0.1351(10) Uani 1 1 d . . . . .
F1 F -0.0439(3) 0.1600(2) 0.7397(3) 0.0944(13) Uani 1 1 d . . . . .
N1 N 0.2444(4) 0.0573(2) 1.1186(3) 0.0422(11) Uani 1 1 d . . . . .
H1 H 0.1987 0.0213 1.1341 0.051 Uiso 1 1 calc R U . . .
N2 N 0.5279(4) 0.1162(2) 0.9250(3) 0.0384(11) Uani 1 1 d . . . . .
H2A H 0.5743 0.1462 0.9568 0.046 Uiso 1 1 calc R U . . .
N3 N 0.2200(4) -0.1080(2) 0.7867(3) 0.0390(11) Uani 1 1 d . . . . .
O1 O 0.0952(3) -0.0557(2) 1.0685(2) 0.0566(11) Uani 1 1 d . . . . .
O2 O 0.0948(3) -0.1008(2) 0.9363(2) 0.0459(10) Uani 1 1 d . . . . .
O3 O 0.3527(3) -0.1424(2) 0.8994(2) 0.0448(10) Uani 1 1 d . . . . .
S1 S 0.35519(14) 0.20034(8) 1.04569(9) 0.0476(5) Uani 1 1 d . . . . .

loop_
_atom_site_aniso_label
_atom_site_aniso_U_11
_atom_site_aniso_U_22
_atom_site_aniso_U_33
_atom_site_aniso_U_23
_atom_site_aniso_U_13
_atom_site_aniso_U_12
C1 0.043(4) 0.036(3) 0.043(3) -0.008(3) 0.005(3) 0.007(3)
C2 0.057(4) 0.050(4) 0.056(4) -0.013(3) 0.012(3) 0.001(3)
C3 0.076(5) 0.051(4) 0.056(4) -0.024(3) 0.010(4) 0.001(4)
C4 0.083(5) 0.075(5) 0.046(4) -0.016(4) 0.015(3) 0.001(4)
C5 0.063(4) 0.054(4) 0.045(4) 0.003(3) 0.014(3) 0.002(3)
C6 0.038(3) 0.034(3) 0.039(3) -0.007(3) 0.001(3) 0.005(3)
C7 0.037(3) 0.025(3) 0.040(3) -0.005(2) 0.004(3) 0.004(2)
C8 0.039(3) 0.027(3) 0.031(3) 0.005(2) 0.004(2) 0.009(3)
C9 0.034(3) 0.031(3) 0.034(3) 0.000(2) 0.004(3) 0.000(3)
C10 0.041(4) 0.036(3) 0.046(4) -0.003(3) 0.011(3) -0.005(3)
C11 0.041(4) 0.045(4) 0.082(4) 0.006(3) 0.006(3) -0.015(3)
C12 0.036(3) 0.026(3) 0.044(3) -0.001(2) 0.012(3) 0.000(3)
C13 0.048(4) 0.042(3) 0.059(4) -0.001(3) 0.017(3) -0.006(3)
C14 0.052(4) 0.058(4) 0.062(4) 0.006(3) 0.024(3) -0.004(3)
C15 0.070(5) 0.060(4) 0.040(3) -0.001(3) 0.017(3) 0.000(4)
C16 0.044(4) 0.044(3) 0.039(3) -0.006(3) 0.008(3) -0.003(3)
C17 0.034(3) 0.026(3) 0.041(3) 0.002(2) 0.009(2) 0.000(2)
C18 0.029(3) 0.023(3) 0.037(3) 0.000(2) 0.000(2) 0.001(2)
C19 0.031(3) 0.026(3) 0.040(3) 0.003(2) 0.010(3) 0.001(2)
C20 0.056(4) 0.079(5) 0.063(4) -0.024(4) 0.006(4) -0.007(4)
C21 0.083(6) 0.109(6) 0.057(5) -0.032(4) -0.005(4) 0.000(5)
C22 0.087(6) 0.062(5) 0.072(5) -0.002(4) 0.019(5) 0.015(4)
C23 0.059(5) 0.065(5) 0.085(5) -0.011(4) 0.008(4) 0.011(4)
C24 0.056(5) 0.048(4) 0.070(5) -0.016(3) -0.007(4) 0.008(3)
C25 0.063(4) 0.027(3) 0.047(4) -0.007(3) 0.000(3) 0.002(3)
C26 0.062(4) 0.032(3) 0.058(4) -0.004(3) -0.005(3) -0.013(3)
C27 0.031(3) 0.035(3) 0.043(3) -0.001(3) 0.012(3) -0.009(3)
C28 0.024(3) 0.025(3) 0.039(3) -0.002(2) 0.003(2) -0.002(2)
C29 0.028(3) 0.029(3) 0.045(3) 0.002(3) 0.008(3) 0.000(3)
C30 0.040(4) 0.051(4) 0.056(4) 0.001(3) 0.010(3) 0.003(3)
C31 0.039(4) 0.053(4) 0.075(5) 0.013(4) -0.003(4) 0.017(3)
C32 0.050(4) 0.094(6) 0.059(4) 0.013(4) -0.014(3) 0.002(4)
C33 0.050(4) 0.060(4) 0.053(4) -0.003(3) -0.013(3) -0.003(3)
C34 0.036(3) 0.040(3) 0.043(3) 0.003(3) 0.006(3) -0.001(3)
C35 0.098(7) 0.152(9) 0.095(6) 0.005(6) 0.002(5) 0.017(6)
Cl1 0.230(4) 0.167(3) 0.178(3) -0.065(2) -0.068(3) 0.101(3)
Cl2 0.131(2) 0.160(2) 0.117(2) 0.0349(17) 0.0273(16) 0.0483(19)
F1 0.083(3) 0.082(3) 0.114(3) 0.013(2) -0.006(2) 0.048(2)
N1 0.053(3) 0.037(3) 0.037(3) -0.001(2) 0.010(2) -0.005(2)
N2 0.033(3) 0.034(2) 0.047(3) -0.009(2) 0.000(2) -0.006(2)
N3 0.047(3) 0.028(3) 0.040(3) -0.010(2) -0.003(2) -0.003(2)
O1 0.053(3) 0.068(3) 0.053(3) -0.003(2) 0.024(2) -0.019(2)
O2 0.038(2) 0.043(2) 0.057(2) -0.004(2) 0.0094(19) -0.0141(19)
O3 0.047(2) 0.031(2) 0.055(2) 0.0034(19) -0.0027(19) 0.0052(19)
S1 0.0643(11) 0.0301(8) 0.0508(9) -0.0028(7) 0.0171(8) 0.0016(7)

loop_
_atom_type_symbol
_atom_type_description
_atom_type_scat_dispersion_real
_atom_type_scat_dispersion_imag
_atom_type_scat_source
C C 0.0033 0.0016 'International Tables Vol C Tables 4.2.6.8 and 6.1.1.4'
H H 0.0000 0.0000 'International Tables Vol C Tables 4.2.6.8 and 6.1.1.4'
N N 0.0061 0.0033 'International Tables Vol C Tables 4.2.6.8 and 6.1.1.4'
O O 0.0106 0.0060 'International Tables Vol C Tables 4.2.6.8 and 6.1.1.4'
S S 0.1246 0.1234 'International Tables Vol C Tables 4.2.6.8 and 6.1.1.4'
F F 0.0171 0.0103 'International Tables Vol C Tables 4.2.6.8 and 6.1.1.4'
Cl Cl 0.1484 0.1585 'International Tables Vol C Tables 4.2.6.8 and 6.1.1.4'

loop_
_geom_angle_atom_site_label_1
_geom_angle_atom_site_label_2
_geom_angle_atom_site_label_3
_geom_angle
_geom_angle_site_symmetry_1
_geom_angle_site_symmetry_3
_geom_angle_publ_flag
C6 C1 C2 118.7(5) . . ?
C6 C1 S1 120.1(4) . . ?
C2 C1 S1 121.1(4) . . ?
C3 C2 C1 121.7(6) . . ?
C3 C2 H2 119.1 . . ?
C1 C2 H2 119.1 . . ?
C2 C3 C4 119.1(6) . . ?
C2 C3 H3 120.4 . . ?
C4 C3 H3 120.4 . . ?
C5 C4 C3 120.7(6) . . ?
C5 C4 H4 119.7 . . ?
C3 C4 H4 119.7 . . ?
C4 C5 C6 119.9(6) . . ?
C4 C5 H5 120.0 . . ?
C6 C5 H5 120.0 . . ?
C1 C6 C5 119.7(5) . . ?
C1 C6 N1 121.2(5) . . ?
C5 C6 N1 118.9(5) . . ?
C19 C7 C8 111.7(4) . . ?
C19 C7 S1 110.8(3) . . ?
C8 C7 S1 108.2(3) . . ?
C19 C7 H7 108.7 . . ?
C8 C7 H7 108.7 . . ?
S1 C7 H7 108.7 . . ?
N1 C8 C9 123.2(5) . . ?
N1 C8 C7 112.9(4) . . ?
C9 C8 C7 123.9(4) . . ?
C8 C9 C10 118.9(5) . . ?
C8 C9 C28 122.9(4) . . ?
C10 C9 C28 118.1(4) . . ?
O1 C10 O2 120.7(5) . . ?
O1 C10 C9 126.7(5) . . ?
O2 C10 C9 112.7(5) . . ?
O2 C11 H11A 109.5 . . ?
O2 C11 H11B 109.5 . . ?
H11A C11 H11B 109.5 . . ?
O2 C11 H11C 109.5 . . ?
H11A C11 H11C 109.5 . . ?
H11B C11 H11C 109.5 . . ?
N2 C12 C13 129.0(5) . . ?
N2 C12 C17 107.5(4) . . ?
C13 C12 C17 123.5(5) . . ?
C14 C13 C12 116.5(5) . . ?
C14 C13 H13 121.7 . . ?
C12 C13 H13 121.7 . . ?
C13 C14 C15 121.6(5) . . ?
C13 C14 H14 119.2 . . ?
C15 C14 H14 119.2 . . ?
C16 C15 C14 120.9(5) . . ?
C16 C15 H15 119.6 . . ?
C14 C15 H15 119.6 . . ?
C15 C16 C17 119.4(5) . . ?
C15 C16 H16 120.3 . . ?
C17 C16 H16 120.3 . . ?
C16 C17 C12 118.0(4) . . ?
C16 C17 C18 135.3(5) . . ?
C12 C17 C18 106.7(4) . . ?
C19 C18 C17 106.1(4) . . ?
C19 C18 C28 122.4(4) . . ?
C17 C18 C28 131.4(4) . . ?
C18 C19 N2 111.3(4) . . ?
C18 C19 C7 126.2(5) . . ?
N2 C19 C7 122.4(5) . . ?
C21 C20 C25 120.8(6) . . ?
C21 C20 H20 119.6 . . ?
C25 C20 H20 119.6 . . ?
C22 C21 C20 120.0(7) . . ?
C22 C21 H21 120.0 . . ?
C20 C21 H21 120.0 . . ?
C21 C22 C23 120.1(7) . . ?
C21 C22 H22 120.0 . . ?
C23 C22 H22 120.0 . . ?
C24 C23 C22 119.5(7) . . ?
C24 C23 H23 120.3 . . ?
C22 C23 H23 120.3 . . ?
C23 C24 C25 121.7(6) . . ?
C23 C24 H24 119.2 . . ?
C25 C24 H24 119.2 . . ?
C24 C25 C20 117.9(5) . . ?
C24 C25 C26 121.5(5) . . ?
C20 C25 C26 120.6(6) . . ?
N3 C26 C25 112.9(4) . . ?
N3 C26 H26A 109.0 . . ?
C25 C26 H26A 109.0 . . ?
N3 C26 H26B 109.0 . . ?
C25 C26 H26B 109.0 . . ?
H26A C26 H26B 107.8 . . ?
O3 C27 N3 125.3(5) . . ?
O3 C27 C28 126.3(5) . . ?
N3 C27 C28 108.3(5) . . ?
C18 C28 C29 111.3(4) . . ?
C18 C28 C9 111.9(4) . . ?
C29 C28 C9 112.8(4) . . ?
C18 C28 C27 107.2(4) . . ?
C29 C28 C27 100.9(4) . . ?
C9 C28 C27 112.2(4) . . ?
C30 C29 C34 119.6(5) . . ?
C30 C29 C28 131.1(5) . . ?
C34 C29 C28 109.3(4) . . ?
C31 C30 C29 118.0(6) . . ?
C31 C30 H30 121.0 . . ?
C29 C30 H30 121.0 . . ?
C32 C31 F1 119.0(6) . . ?
C32 C31 C30 122.9(6) . . ?
F1 C31 C30 118.1(6) . . ?
C31 C32 C33 120.8(6) . . ?
C31 C32 H32 119.6 . . ?
C33 C32 H32 119.6 . . ?
C32 C33 C34 117.3(6) . . ?
C32 C33 H33 121.4 . . ?
C34 C33 H33 121.4 . . ?
C33 C34 C29 121.3(5) . . ?
C33 C34 N3 128.5(5) . . ?
C29 C34 N3 110.1(4) . . ?
Cl1 C35 Cl2 116.7(5) . . ?
Cl1 C35 H35A 108.1 . . ?
Cl2 C35 H35A 108.1 . . ?
Cl1 C35 H35B 108.1 . . ?
Cl2 C35 H35B 108.1 . . ?
H35A C35 H35B 107.3 . . ?
C8 N1 C6 126.5(4) . . ?
C8 N1 H1 116.7 . . ?
C6 N1 H1 116.7 . . ?
C19 N2 C12 108.4(4) . . ?
C19 N2 H2A 125.8 . . ?
C12 N2 H2A 125.8 . . ?
C27 N3 C34 111.0(4) . . ?
C27 N3 C26 122.3(5) . . ?
C34 N3 C26 125.6(5) . . ?
C10 O2 C11 116.8(4) . . ?
C1 S1 C7 95.8(2) . . ?

loop_
_geom_bond_atom_site_label_1
_geom_bond_atom_site_label_2
_geom_bond_distance
_geom_bond_site_symmetry_2
_geom_bond_publ_flag
C1 C6 1.389(7) . ?
C1 C2 1.393(7) . ?
C1 S1 1.749(5) . ?
C2 C3 1.363(7) . ?
C2 H2 0.9300 . ?
C3 C4 1.380(8) . ?
C3 H3 0.9300 . ?
C4 C5 1.380(8) . ?
C4 H4 0.9300 . ?
C5 C6 1.390(7) . ?
C5 H5 0.9300 . ?
C6 N1 1.413(6) . ?
C7 C19 1.478(7) . ?
C7 C8 1.500(7) . ?
C7 S1 1.820(5) . ?
C7 H7 0.9800 . ?
C8 N1 1.358(6) . ?
C8 C9 1.369(7) . ?
C9 C10 1.461(7) . ?
C9 C28 1.527(6) . ?
C10 O1 1.217(6) . ?
C10 O2 1.345(6) . ?
C11 O2 1.433(6) . ?
C11 H11A 0.9600 . ?
C11 H11B 0.9600 . ?
C11 H11C 0.9600 . ?
C12 N2 1.382(6) . ?
C12 C13 1.387(7) . ?
C12 C17 1.418(7) . ?
C13 C14 1.380(8) . ?
C13 H13 0.9300 . ?
C14 C15 1.403(8) . ?
C14 H14 0.9300 . ?
C15 C16 1.384(7) . ?
C15 H15 0.9300 . ?
C16 C17 1.389(7) . ?
C16 H16 0.9300 . ?
C17 C18 1.447(7) . ?
C18 C19 1.356(6) . ?
C18 C28 1.508(6) . ?
C19 N2 1.372(6) . ?
C20 C21 1.382(8) . ?
C20 C25 1.389(8) . ?
C20 H20 0.9300 . ?
C21 C22 1.362(9) . ?
C21 H21 0.9300 . ?
C22 C23 1.383(9) . ?
C22 H22 0.9300 . ?
C23 C24 1.370(8) . ?
C23 H23 0.9300 . ?
C24 C25 1.377(8) . ?
C24 H24 0.9300 . ?
C25 C26 1.509(7) . ?
C26 N3 1.451(6) . ?
C26 H26A 0.9700 . ?
C26 H26B 0.9700 . ?
C27 O3 1.220(6) . ?
C27 N3 1.374(6) . ?
C27 C28 1.560(7) . ?
C28 C29 1.518(7) . ?
C29 C30 1.375(7) . ?
C29 C34 1.395(7) . ?
C30 C31 1.367(8) . ?
C30 H30 0.9300 . ?
C31 C32 1.345(8) . ?
C31 F1 1.362(6) . ?
C32 C33 1.382(8) . ?
C32 H32 0.9300 . ?
C33 C34 1.385(7) . ?
C33 H33 0.9300 . ?
C34 N3 1.398(6) . ?
C35 Cl1 1.634(9) . ?
C35 Cl2 1.687(8) . ?
C35 H35A 0.9700 . ?
C35 H35B 0.9700 . ?
N1 H1 0.8600 . ?
N2 H2A 0.8600 . ?

loop_
_geom_hbond_atom_site_label_D
_geom_hbond_atom_site_label_H
_geom_hbond_atom_site_label_A
_geom_hbond_distance_DH
_geom_hbond_distance_HA
_geom_hbond_distance_DA
_geom_hbond_angle_DHA
_geom_hbond_site_symmetry_A
C11 H11C N1 0.96 2.68 3.393(7) 131.6 3_557
N1 H1 O1 0.86 1.98 2.636(6) 132.0 .
N2 H2A O3 0.86 2.34 3.004(6) 133.8 3_657
